data_7704080
loop_
_publ_author_name
'Solomatina, Anastasia I.'
'Kuznetsov, Kirill M.'
'Gurzhiy, Vladislav V.'
'Pavlovskiy, Vladimir V.'
'Porsev, Vitaly V.'
'Evarestov, Robert A.'
'Tunik, Sergey P.'

_publ_section_title
;
 Luminescent organic dyes containing a phenanthro[9,10-D]imidazole core
 and [Ir(N^C)(N^N)]<sup>+</sup> complexes based on the cyclometalating and
 diimine ligands of this type.
;
_journal_issue 20
_journal_name_full 'Dalton transactions (Cambridge, England : 2003)'
_journal_page_first 6751
_journal_page_last 6763
_journal_paper_doi 10.1039/d0dt00568a
_journal_volume 49
_journal_year 2020
_chemical_formula_moiety 'C52 H33 Ir N5 S2, 2.13(C4 H10 O), 0.75(C H2 Cl2), F6 P'
_chemical_formula_sum 'C61.25 H55.75 Cl1.5 F6 Ir N5 O2.12 P S2'
_chemical_formula_weight 1350.32
_space_group_crystal_system orthorhombic
_space_group_IT_number 43
_space_group_name_Hall 'F 2 -2d'
_space_group_name_H-M_alt 'F d d 2'
_atom_sites_solution_hydrogens mixed
_audit_creation_date 2019-11-07
_audit_creation_method
;
Olex2 1.2
(compiled 2018.05.29 svn.r3508 for OlexSys, GUI svn.r5506)
;
_audit_update_record
;
2019-11-10 deposited with the CCDC.	2020-04-14 downloaded from the CCDC.
;
_cell_angle_alpha 90
_cell_angle_beta 90
_cell_angle_gamma 90
_cell_formula_units_Z 16
_cell_length_a 35.6730(5)
_cell_length_b 33.4826(5)
_cell_length_c 19.7402(2)
_cell_measurement_reflns_used 60215
_cell_measurement_temperature 100(2)
_cell_measurement_theta_max 76.0480
_cell_measurement_theta_min 4.4970
_cell_volume 23578.2(5)
_computing_cell_refinement 'CrysAlisPro 1.171.38.46 (Rigaku OD, 2015)'
_computing_data_collection 'CrysAlisPro 1.171.38.46 (Rigaku OD, 2015)'
_computing_data_reduction 'CrysAlisPro 1.171.38.46 (Rigaku OD, 2015)'
_computing_molecular_graphics 'Olex2 (Dolomanov et al., 2009)'
_computing_publication_material 'Olex2 (Dolomanov et al., 2009)'
_computing_structure_refinement 'ShelXL (Sheldrick, 2015)'
_computing_structure_solution 'ShelXT (Sheldrick, 2015)'
_diffrn_ambient_environment N~2~
_diffrn_ambient_temperature 100(2)
_diffrn_detector 'CCD plate'
_diffrn_detector_area_resol_mean 10.3829
_diffrn_detector_type Atlas
_diffrn_measured_fraction_theta_full 1.000
_diffrn_measured_fraction_theta_max 1.000
_diffrn_measurement_details
;
List of Runs (angles in degrees, time in seconds):

  # Type    Start    End  Width  t~exp~   \w     \q     \k     \f   Frames
#--------------------------------------------------------------------------
  1  \w   -101.00 -60.00   1.00    3.00    --  -40.38 -38.00  60.00   41
  2  \w   -108.00 -14.00   1.00    3.00    --  -40.38 -38.00 150.00   94
  3  \w   -129.00 -36.00   1.00    3.00    --  -40.38-178.00-120.00   93
  4  \w     29.00 107.00   1.00    9.00    --  113.00 -95.00  30.00   78
  5  \w     60.00 133.00   1.00    9.00    --  113.00 -77.00 150.00   73
  6  \w     62.00 141.00   1.00    9.00    --  113.00 -45.00 150.00   79
  7  \w     97.00 126.00   1.00    9.00    --  113.00  61.00  90.00   29
  8  \w    130.00 176.00   1.00    9.00    --  113.00  61.00  90.00   46
  9  \w    106.00 143.00   1.00    9.00    --  113.00  61.00 120.00   37
 10  \w     91.00 137.00   1.00    9.00    --  113.00 178.00  30.00   46
 11  \w     97.00 123.00   1.00    3.00    --   40.38 178.00 -60.00   26
 12  \w    101.00 162.00   1.00    9.00    --  113.00  45.00-150.00   61
 13  \w     42.00 140.00   1.00    9.00    --  113.00 -45.00   0.00   98
 14  \w     37.00  81.00   1.00    9.00    --  113.00-112.00-180.00   44
 15  \w    -62.00  28.00   1.00    3.00    --  -40.38  38.00 -30.00   90
 16  \w    -39.00   3.00   1.00    3.00    --  -40.38  38.00 120.00   42
 17  \w    -14.00  65.00   1.00    3.00    --   40.38 -38.00 150.00   79
 18  \w     43.00  76.00   1.00    3.00    --   40.38  38.00  60.00   33
 19  \w     25.00  51.00   1.00    3.00    --   40.38  57.00-120.00   26
 20  \w    108.00 177.00   1.00    9.00    --  113.00 112.00 120.00   69
 21  \w     38.00  64.00   1.00    9.00    --  113.00 -95.00 -90.00   26
 22  \w     38.00 103.00   1.00    9.00    --  113.00-112.00   0.00   65
 23  \w    132.00 158.00   1.00    9.00    --  113.00  30.00  90.00   26
 24  \w     89.00 126.00   1.00    9.00    --  113.00  30.00  90.00   37
 25  \w    107.00 168.00   1.00    9.00    --  113.00 -15.00  90.00   61
 26  \w     84.00 109.00   1.00    9.00    --  113.00 -95.00 -90.00   25
 27  \w     88.00 114.00   1.00    9.00    --  113.00-112.00-120.00   26
 28  \w    110.00 136.00   1.00    9.00    --  113.00 178.00 -90.00   26
 29  \w     98.00 137.00   1.00    9.00    --  113.00  45.00  30.00   39
 30  \w     85.00 112.00   1.00    9.00    --  113.00-112.00 150.00   27
 31  \w     89.00 116.00   1.00    9.00    --  113.00  61.00-120.00   27
 32  \w    141.00 167.00   1.00    9.00    --  113.00  61.00-120.00   26
 33  \w     79.00 105.00   1.00    9.00    --  113.00  77.00-120.00   26
 34  \w    107.00 154.00   1.00    9.00    --  113.00 112.00 -30.00   47
 35  \w     88.00 114.00   1.00    9.00    --  113.00-112.00-150.00   26
 36  \w     30.00  87.00   1.00    9.00    --  113.00 -15.00  90.00   57
 37  \w    136.00 161.00   1.00    9.00    --  113.00 112.00 -60.00   25
 38  \w     60.00 129.00   1.00    3.00    --   40.38 178.00-120.00   69
 39  \w     88.00 114.00   1.00    3.00    --   40.38  38.00  90.00   26
 40  \w     41.00  67.00   1.00    3.00    --   40.38  38.00  90.00   26
 41  \w     72.00 112.00   1.00    9.00    --  113.00-112.00 -30.00   40
 42  \w     87.00 113.00   1.00    9.00    --  113.00-112.00  60.00   26
 43  \w    122.00 148.00   1.00    9.00    --  113.00 112.00  90.00   26
 44  \w    130.00 178.00   1.00    9.00    --  113.00  77.00 -30.00   48
 45  \w     60.00  86.00   1.00    9.00    --  113.00 178.00-180.00   26
 46  \w    104.00 130.00   1.00    9.00    --  113.00 112.00 150.00   26
 47  \w     89.00 115.00   1.00    9.00    --  113.00-112.00-120.00   26
 48  \w     63.00 126.00   1.00    9.00    --  113.00 -77.00  30.00   63
 49  \w     98.00 123.00   1.00    9.00    --  113.00-127.00  35.15   25
 50  \w      9.00  35.00   1.00    3.00    --   40.38 -94.00 178.00   26
 51  \w     -3.00  22.00   1.00    3.00    --   36.00  92.00 -27.79   25
 52  \w      0.00  25.00   1.00    3.00    --   40.00  93.00 176.45   25
 53  \w    -93.00 -19.00   1.00    3.00    --  -40.38 -38.00-120.00   74
 54  \w   -114.00 -11.00   1.00    3.00    --  -40.38 -57.00 -30.00  103
 55  \w     12.00  37.00   1.00    3.00    --   48.00  84.00  88.76   25
 56  \w     18.00  43.00   1.00    3.00    --   52.00  80.00 -76.41   25
 57  \w     17.00  42.00   1.00    3.00    --   52.00  81.00 -12.04   25
 58  \w     18.00  43.00   1.00    3.00    --   52.00  80.00-121.18   25
 59  \w     18.00  43.00   1.00    3.00    --   52.00  80.00 172.25   25
 60  \w     22.00  47.00   1.00    3.00    --   56.00  78.00  12.56   25
 61  \w     30.00  56.00   1.00    3.00    --   64.00  77.00  39.10   26
 62  \w     31.00  57.00   1.00    3.00    --   64.00  76.00-119.68   26
 63  \w     91.00 127.00   1.00    3.00    --   64.00  77.00 -61.94   36
 64  \w    117.00 142.00   1.00    3.00    --   64.00  76.00-119.68   25
 65  \w     31.00  56.00   1.00    3.00    --   64.00  77.00 -61.94   25
 66  \w     34.00  60.00   1.00    3.00    --   68.00  77.00  78.84   26
 67  \w     35.00  62.00   1.00    3.00    --   68.00  76.00 -38.23   27
 68  \w     39.00  65.00   1.00    3.00    --   72.00  76.00  96.08   26
 69  \w    101.00 138.00   1.00    3.00    --   72.00  77.00 178.62   37
 70  \w     39.00  65.00   1.00    3.00    --   72.00  75.00 123.85   26
 71  \w     38.00  64.00   1.00    3.00    --   72.00  77.00 178.62   26
 72  \w     39.00  65.00   1.00    3.00    --   72.00  76.00 155.01   26
 73  \w     39.00  66.00   1.00    3.00    --   72.00  76.00  -3.83   27
 74  \w     40.00  65.00   1.00    3.00    --   72.00  72.00 -91.20   25
 75  \w     47.00  73.00   1.00    9.00    --   80.00  72.00 -30.29   26
 76  \w     46.00  72.00   1.00    9.00    --   80.00  77.00   4.64   26
 77  \w     47.00  74.00   1.00    9.00    --   80.00  74.00 -94.10   27
 78  \w     47.00  73.00   1.00    9.00    --   80.00  73.00  38.12   26
 79  \w     49.00  74.00   1.00    9.00    --   80.00  69.00-136.93   25
 80  \w     52.00  78.00   1.00    9.00    --   84.00  71.00-165.95   26
 81  \w     51.00  76.00   1.00    9.00    --   84.00  77.00  99.55   25
 82  \w     52.00  78.00   1.00    9.00    --   84.00  71.00 138.41   26
 83  \w     51.00  78.00   1.00    9.00    --   84.00  77.00 -88.29   27
 84  \w     57.00  82.00   1.00    9.00    --   88.00  68.00  59.66   25
 85  \w     60.00  86.00   1.00    9.00    --   92.00  70.00-125.11   26
 86  \w     58.00  84.00   1.00    9.00    --   92.00  77.00 -72.66   26
 87  \w     59.00  85.00   1.00    9.00    --   92.00  72.00 149.73   26
 88  \w     66.00 119.00   1.00    9.00    --   96.00  59.00-144.90   53
 89  \w     65.00  91.00   1.00    9.00    --   96.00  63.00  84.28   26
 90  \w     62.00  88.00   1.00    9.00    --   96.00  77.00  15.31   26
 91  \w     65.00  90.00   1.00    9.00    --   96.00  63.00 -28.33   25
 92  \w     65.00  93.00   1.00    9.00    --   96.00  67.00 109.11   28
 93  \w     64.00  90.00   1.00    9.00    --   96.00  71.00  -7.20   26
 94  \w     69.00  96.00   1.00    9.00    --  100.00  65.00 -99.88   27
 95  \w     67.00 158.00   1.00    9.00    --  100.00  76.00-153.83   91
;
_diffrn_measurement_device 'four-circle diffractometer'
_diffrn_measurement_device_type 'SuperNova, Dual, Cu at zero, Atlas'
_diffrn_measurement_method '\w scans'
_diffrn_orient_matrix_type 'CrysAlisPro convention (1999,Acta A55,543-557)'
_diffrn_orient_matrix_UB_11 -0.0240417000
_diffrn_orient_matrix_UB_12 -0.0380180500
_diffrn_orient_matrix_UB_13 -0.0081742500
_diffrn_orient_matrix_UB_21 -0.0320862000
_diffrn_orient_matrix_UB_22 0.0199878000
_diffrn_orient_matrix_UB_23 0.0395886000
_diffrn_orient_matrix_UB_31 -0.0159791000
_diffrn_orient_matrix_UB_32 0.0164898500
_diffrn_orient_matrix_UB_33 -0.0668224500
_diffrn_radiation_monochromator mirror
_diffrn_radiation_probe x-ray
_diffrn_radiation_type CuK\a
_diffrn_radiation_wavelength 1.54184
_diffrn_reflns_av_R_equivalents 0.0779
_diffrn_reflns_av_unetI/netI 0.0288
_diffrn_reflns_Laue_measured_fraction_full 1.000
_diffrn_reflns_Laue_measured_fraction_max 1.000
_diffrn_reflns_limit_h_max 43
_diffrn_reflns_limit_h_min -43
_diffrn_reflns_limit_k_max 40
_diffrn_reflns_limit_k_min -40
_diffrn_reflns_limit_l_max 23
_diffrn_reflns_limit_l_min -24
_diffrn_reflns_number 117136
_diffrn_reflns_point_group_measured_fraction_full 0.997
_diffrn_reflns_point_group_measured_fraction_max 0.993
_diffrn_reflns_theta_full 67.684
_diffrn_reflns_theta_max 69.995
_diffrn_reflns_theta_min 2.879
_diffrn_source 'micro-focus sealed X-ray tube'
_diffrn_source_type 'SuperNova (Cu) X-ray Source'
_exptl_absorpt_coefficient_mu 6.489
_exptl_absorpt_correction_T_max 1.00000
_exptl_absorpt_correction_T_min 0.17929
_exptl_absorpt_correction_type multi-scan
_exptl_absorpt_process_details
;
CrysAlisPro 1.171.38.46 (Rigaku Oxford Diffraction, 2015)
Empirical absorption correction using spherical harmonics,
 implemented in SCALE3 ABSPACK scaling algorithm.
;
_exptl_crystal_colour 'translucent orange'
_exptl_crystal_density_diffrn 1.522
_exptl_crystal_description prism
_exptl_crystal_F_000 10860
_exptl_crystal_size_max 0.18
_exptl_crystal_size_mid 0.12
_exptl_crystal_size_min 0.09
_refine_diff_density_max 2.012
_refine_diff_density_min -1.569
_refine_diff_density_rms 0.131
_refine_ls_abs_structure_details
;
 Refined as an inversion twin.
;
_refine_ls_abs_structure_Flack -0.035(12)
_refine_ls_extinction_method none
_refine_ls_goodness_of_fit_ref 1.067
_refine_ls_hydrogen_treatment constr
_refine_ls_matrix_type full
_refine_ls_number_parameters 731
_refine_ls_number_reflns 11113
_refine_ls_number_restraints 3
_refine_ls_restrained_S_all 1.067
_refine_ls_R_factor_all 0.0617
_refine_ls_R_factor_gt 0.0610
_refine_ls_shift/su_max 0.000
_refine_ls_shift/su_mean 0.000
_refine_ls_structure_factor_coef Fsqd
_refine_ls_weighting_details 'w=1/[\s^2^(Fo^2^)+(0.1330P)^2^+143.1760P] where P=(Fo^2^+2Fc^2^)/3'
_refine_ls_weighting_scheme calc
_refine_ls_wR_factor_gt 0.1578
_refine_ls_wR_factor_ref 0.1590
_reflns_Friedel_coverage 0.926
_reflns_Friedel_fraction_full 0.994
_reflns_Friedel_fraction_max 0.985
_reflns_number_gt 10878
_reflns_number_total 11113
_reflns_threshold_expression 'I > 2\s(I)'
_cod_data_source_file d0dt00568a2.cif
_cod_data_source_block Compound_2_2103-7093-7020_sai_ir3
_cod_depositor_comments 'Adding full bibliography for 7704075--7704080.cif.'
_cod_original_cell_volume 23578.1(6)
_cod_original_formula_sum 'C61.25 H55.75 Cl1.50 F6 Ir N5 O2.12 P S2'
_cod_database_code 7704080
_shelx_shelxl_version_number 2018/3
_shelx_space_group_comment
;
The symmetry employed for this shelxl refinement is uniquely defined
by the following loop, which should always be used as a source of
symmetry information in preference to the above space-group names.
They are only intended as comments.
;
_reflns_odcompleteness_completeness 99.97
_reflns_odcompleteness_iscentric 1
_reflns_odcompleteness_theta 72.42
_olex2_refinement_description
;
1. Twinned data refinement
 Scales: 1.035(12)
 -0.035(12)
2. Fixed Uiso
 At 1.2 times of:
  All C(H) groups, All C(H,H) groups
 At 1.5 times of:
  All C(H,H,H) groups
3. Restrained distances
 O3-C62
 1.5 with sigma of 0.02
 C62-C62_$1
 2.3 with sigma of 0.02
4. Uiso/Uaniso restraints and constraints
Uanis(C57) = Uanis(C60)
Uanis(C63) = Uanis(C62) = Uanis(O3)
5. Others
 Fixed Sof: Cl1(0.75) Cl2(0.75) C61(0.75) H61A(0.75) H61B(0.75) O3(0.125)
 C62(0.25) H62A(0.25) H62B(0.25) C63(0.25) H63A(0.25) H63B(0.25) H63C(0.25)
6.a Everything fixed:
 H62A, H62B, H63A, H63B, H63C
6.b Secondary CH2 refined with riding coordinates:
 C58(H58A,H58B), C59(H59A,H59B), C54(H54A,H54B), C55(H55A,H55B), C61(H61A,H61B)
6.c Aromatic/amide H refined with riding coordinates:
 C1(H1), C2(H2), C3(H3), C4(H4), C8(H8), C9(H9), C10(H10), C11(H11), C14(H14),
 C15(H15), C16(H16), C17(H17), C21(H21), C22(H22), C23(H23), C24(H24), C27(H27),
  C28(H28), C29(H29), C30(H30), C34(H34), C35(H35), C36(H36), C37(H37),
 C38(H38), C41(H41), C42(H42), C43(H43), C44(H44), C47(H47), C48(H48), C49(H49),
  C50(H50)
6.d Idealised Me refined as rotating group:
 C57(H57A,H57B,H57C), C60(H60A,H60B,H60C), C53(H53A,H53B,H53C), C56(H56A,H56B,
 H56C)
;
_olex2_submission_special_instructions 'No special instructions were received'
_oxdiff_exptl_absorpt_empirical_details
;
Empirical correction (ABSPACK) includes:
- Absorption correction using spherical harmonics
- Frame scaling
;
_oxdiff_exptl_absorpt_empirical_full_max 13.064
_oxdiff_exptl_absorpt_empirical_full_min 0.228

loop_
_space_group_symop_operation_xyz
'x, y, z'
'-x, -y, z'
'-x+1/4, y+1/4, z+1/4'
'x+1/4, -y+1/4, z+1/4'
'x, y+1/2, z+1/2'
'-x, -y+1/2, z+1/2'
'-x+1/4, y+3/4, z+3/4'
'x+1/4, -y+3/4, z+3/4'
'x+1/2, y, z+1/2'
'-x+1/2, -y, z+1/2'
'-x+3/4, y+1/4, z+3/4'
'x+3/4, -y+1/4, z+3/4'
'x+1/2, y+1/2, z'
'-x+1/2, -y+1/2, z'
'-x+3/4, y+3/4, z+1/4'
'x+3/4, -y+3/4, z+1/4'

loop_
_atom_site_label
_atom_site_type_symbol
_atom_site_fract_x
_atom_site_fract_y
_atom_site_fract_z
_atom_site_U_iso_or_equiv
_atom_site_adp_type
_atom_site_occupancy
_atom_site_site_symmetry_order
_atom_site_calc_flag
_atom_site_refinement_flags_posn
_atom_site_refinement_flags_adp
_atom_site_refinement_flags_occupancy
_atom_site_disorder_assembly
_atom_site_disorder_group
Ir1 Ir -0.26206(2) -0.57482(2) -1.49501(2) 0.01607(15) Uani 1 1 d . . . . .
S1 S -0.28049(8) -0.45911(8) -1.60572(13) 0.0276(5) Uani 1 1 d . . . . .
S2 S -0.32642(7) -0.65513(8) -1.63681(13) 0.0261(5) Uani 1 1 d . . . . .
N1 N -0.2158(2) -0.5474(2) -1.5347(4) 0.0186(16) Uani 1 1 d . . . . .
N2 N -0.3108(2) -0.6005(3) -1.4585(4) 0.0205(17) Uani 1 1 d . . . . .
N3 N -0.2474(2) -0.5456(3) -1.4019(4) 0.0209(17) Uani 1 1 d . . . . .
N4 N -0.2311(2) -0.6207(2) -1.4384(4) 0.0167(16) Uani 1 1 d . . . . .
N5 N -0.2188(2) -0.6426(3) -1.3339(4) 0.0195(16) Uani 1 1 d . . . . .
C1 C -0.1803(3) -0.5614(3) -1.5297(6) 0.025(2) Uani 1 1 d . . . . .
H1 H -0.176043 -0.585436 -1.507394 0.030 Uiso 1 1 calc R . . . .
C2 C -0.1501(3) -0.5408(4) -1.5569(7) 0.035(3) Uani 1 1 d . . . . .
H2 H -0.125980 -0.550998 -1.553161 0.042 Uiso 1 1 calc R . . . .
C3 C -0.1565(4) -0.5048(4) -1.5898(7) 0.038(3) Uani 1 1 d . . . . .
H3 H -0.136602 -0.490982 -1.609257 0.045 Uiso 1 1 calc R . . . .
C4 C -0.1923(4) -0.4896(4) -1.5935(6) 0.033(3) Uani 1 1 d . . . . .
H4 H -0.196724 -0.465060 -1.613941 0.040 Uiso 1 1 calc R . . . .
C5 C -0.2219(3) -0.5117(3) -1.5661(6) 0.023(2) Uani 1 1 d . . . . .
C6 C -0.2612(3) -0.5016(4) -1.5680(6) 0.024(2) Uani 1 1 d . . . . .
C7 C -0.3252(4) -0.4761(4) -1.5858(5) 0.029(2) Uani 1 1 d . . . . .
C8 C -0.3584(4) -0.4572(4) -1.6024(6) 0.036(3) Uani 1 1 d . . . . .
H8 H -0.358176 -0.433235 -1.626191 0.043 Uiso 1 1 calc R . . . .
C9 C -0.3918(4) -0.4744(5) -1.5832(7) 0.043(3) Uani 1 1 d . . . . .
H9 H -0.414265 -0.462248 -1.595430 0.052 Uiso 1 1 calc R . . . .
C10 C -0.3925(3) -0.5096(4) -1.5459(7) 0.039(3) Uani 1 1 d . . . . .
H10 H -0.415272 -0.520527 -1.532233 0.046 Uiso 1 1 calc R . . . .
C11 C -0.3590(3) -0.5283(4) -1.5292(6) 0.030(2) Uani 1 1 d . . . . .
H11 H -0.359549 -0.551837 -1.504141 0.036 Uiso 1 1 calc R . . . .
C12 C -0.3249(3) -0.5127(3) -1.5491(5) 0.025(2) Uani 1 1 d . . . . .
C13 C -0.2866(3) -0.5272(3) -1.5387(5) 0.0185(19) Uani 1 1 d . . . . .
C14 C -0.3257(3) -0.5939(3) -1.3976(5) 0.023(2) Uani 1 1 d . . . . .
H14 H -0.312052 -0.578895 -1.366457 0.027 Uiso 1 1 calc R . . . .
C15 C -0.3606(3) -0.6084(4) -1.3785(6) 0.029(2) Uani 1 1 d . . . . .
H15 H -0.370661 -0.602749 -1.336048 0.034 Uiso 1 1 calc R . . . .
C16 C -0.3801(3) -0.6318(3) -1.4256(6) 0.029(2) Uani 1 1 d . . . . .
H16 H -0.403735 -0.641767 -1.414751 0.034 Uiso 1 1 calc R . . . .
C17 C -0.3649(3) -0.6400(3) -1.4863(6) 0.026(2) Uani 1 1 d . . . . .
H17 H -0.377699 -0.656060 -1.517102 0.031 Uiso 1 1 calc R . . . .
C18 C -0.3296(3) -0.6244(3) -1.5032(5) 0.0201(18) Uani 1 1 d . . . . .
C19 C -0.3106(3) -0.6271(3) -1.5673(5) 0.0213(19) Uani 1 1 d . . . . .
C20 C -0.2898(3) -0.6365(3) -1.6844(5) 0.024(2) Uani 1 1 d . . . . .
C21 C -0.2827(3) -0.6460(3) -1.7521(6) 0.031(2) Uani 1 1 d . . . . .
H21 H -0.298413 -0.663359 -1.775589 0.037 Uiso 1 1 calc R . . . .
C22 C -0.2516(4) -0.6290(4) -1.7836(6) 0.035(3) Uani 1 1 d . . . . .
H22 H -0.245705 -0.635991 -1.827912 0.042 Uiso 1 1 calc R . . . .
C23 C -0.2288(3) -0.6012(3) -1.7486(6) 0.028(2) Uani 1 1 d . . . . .
H23 H -0.208587 -0.589472 -1.770693 0.033 Uiso 1 1 calc R . . . .
C24 C -0.2364(3) -0.5913(3) -1.6817(6) 0.023(2) Uani 1 1 d . . . . .
H24 H -0.221405 -0.572848 -1.659320 0.027 Uiso 1 1 calc R . . . .
C25 C -0.2668(3) -0.6093(3) -1.6476(5) 0.020(2) Uani 1 1 d . . . . .
C26 C -0.2789(3) -0.6049(3) -1.5779(5) 0.0195(19) Uani 1 1 d . . . . .
C27 C -0.2498(3) -0.5066(3) -1.3928(5) 0.0218(19) Uani 1 1 d . . . . .
H27 H -0.258315 -0.490846 -1.428437 0.026 Uiso 1 1 calc R . . . .
C28 C -0.2401(3) -0.4881(4) -1.3327(7) 0.031(3) Uani 1 1 d . . . . .
H28 H -0.241941 -0.460513 -1.327872 0.037 Uiso 1 1 calc R . . . .
C29 C -0.2277(4) -0.5118(4) -1.2801(6) 0.032(2) Uani 1 1 d . . . . .
H29 H -0.221861 -0.500366 -1.238522 0.039 Uiso 1 1 calc R . . . .
C30 C -0.2239(3) -0.5526(3) -1.2893(6) 0.028(2) Uani 1 1 d . . . . .
H30 H -0.214991 -0.568747 -1.254503 0.033 Uiso 1 1 calc R . . . .
C31 C -0.2336(3) -0.5689(3) -1.3512(6) 0.021(2) Uani 1 1 d . . . . .
C32 C -0.2284(3) -0.6107(3) -1.3724(5) 0.0180(18) Uani 1 1 d . . . . .
C33 C -0.2140(3) -0.6436(3) -1.2611(5) 0.022(2) Uani 1 1 d . . . . .
C34 C -0.1781(3) -0.6451(3) -1.2348(6) 0.028(2) Uani 1 1 d . . . . .
H34 H -0.157258 -0.644147 -1.262995 0.033 Uiso 1 1 calc R . . . .
C35 C -0.1743(4) -0.6480(4) -1.1646(6) 0.037(3) Uani 1 1 d . . . . .
H35 H -0.150482 -0.649533 -1.145559 0.044 Uiso 1 1 calc R . . . .
C36 C -0.2056(4) -0.6487(4) -1.1232(6) 0.037(3) Uani 1 1 d . . . . .
H36 H -0.202676 -0.651247 -1.076595 0.044 Uiso 1 1 calc R . . . .
C37 C -0.2413(3) -0.6457(4) -1.1506(6) 0.031(3) Uani 1 1 d . . . . .
H37 H -0.262202 -0.645204 -1.122378 0.037 Uiso 1 1 calc R . . . .
C38 C -0.2456(3) -0.6435(3) -1.2210(6) 0.025(2) Uani 1 1 d . . . . .
H38 H -0.269380 -0.642024 -1.240316 0.030 Uiso 1 1 calc R . . . .
C39 C -0.2140(3) -0.6750(3) -1.3782(5) 0.019(2) Uani 1 1 d . . . . .
C40 C -0.2067(3) -0.7161(3) -1.3644(5) 0.0185(18) Uani 1 1 d . . . . .
C41 C -0.2036(3) -0.7331(3) -1.2989(5) 0.022(2) Uani 1 1 d . . . . .
H41 H -0.205345 -0.716627 -1.261071 0.026 Uiso 1 1 calc R . . . .
C42 C -0.1980(3) -0.7736(3) -1.2901(6) 0.026(2) Uani 1 1 d . . . . .
H42 H -0.195953 -0.784261 -1.246713 0.031 Uiso 1 1 calc R . . . .
C43 C -0.1954(3) -0.7984(3) -1.3464(6) 0.024(2) Uani 1 1 d . . . . .
H43 H -0.191965 -0.825778 -1.340812 0.029 Uiso 1 1 calc R . . . .
C44 C -0.1980(3) -0.7824(3) -1.4107(6) 0.024(2) Uani 1 1 d . . . . .
H44 H -0.195723 -0.799387 -1.447761 0.029 Uiso 1 1 calc R . . . .
C45 C -0.2039(3) -0.7416(3) -1.4225(5) 0.021(2) Uani 1 1 d . . . . .
C46 C -0.2067(2) -0.7254(3) -1.4909(6) 0.0198(18) Uani 1 1 d . . . . .
C47 C -0.2010(3) -0.7490(3) -1.5487(6) 0.026(2) Uani 1 1 d . . . . .
H47 H -0.196486 -0.776186 -1.543514 0.031 Uiso 1 1 calc R . . . .
C48 C -0.2019(3) -0.7328(4) -1.6132(6) 0.030(2) Uani 1 1 d . . . . .
H48 H -0.198288 -0.749221 -1.650671 0.036 Uiso 1 1 calc R . . . .
C49 C -0.2082(3) -0.6919(4) -1.6221(5) 0.025(2) Uani 1 1 d . . . . .
H49 H -0.208389 -0.680986 -1.665383 0.030 Uiso 1 1 calc R . . . .
C50 C -0.2140(3) -0.6681(3) -1.5664(6) 0.022(2) Uani 1 1 d . . . . .
H50 H -0.217570 -0.640769 -1.572335 0.026 Uiso 1 1 calc R . . . .
C51 C -0.2147(2) -0.6841(3) -1.5011(6) 0.0173(17) Uani 1 1 d . . . . .
C52 C -0.2209(3) -0.6599(3) -1.4421(5) 0.0193(19) Uani 1 1 d . . . . .
O2 O -0.1443(5) -0.4490(6) -1.3295(8) 0.096(5) Uani 1 1 d . . . . .
C57 C -0.1348(7) -0.5004(7) -1.4067(14) 0.089(5) Uani 1 1 d . . . . .
H57A H -0.160813 -0.507240 -1.411032 0.134 Uiso 1 1 calc GR . . . .
H57B H -0.119673 -0.523471 -1.415685 0.134 Uiso 1 1 calc GR . . . .
H57C H -0.128711 -0.479670 -1.438502 0.134 Uiso 1 1 calc GR . . . .
C58 C -0.1274(7) -0.4859(8) -1.3366(14) 0.086(7) Uani 1 1 d . . . . .
H58A H -0.137544 -0.504578 -1.303826 0.103 Uiso 1 1 calc R . . . .
H58B H -0.100576 -0.483663 -1.329041 0.103 Uiso 1 1 calc R . . . .
C59 C -0.1339(9) -0.4268(8) -1.2678(12) 0.091(8) Uani 1 1 d . . . . .
H59A H -0.106832 -0.426419 -1.262952 0.109 Uiso 1 1 calc R . . . .
H59B H -0.142627 -0.399462 -1.271157 0.109 Uiso 1 1 calc R . . . .
C60 C -0.1502(8) -0.4454(7) -1.2112(13) 0.089(5) Uani 1 1 d . . . . .
H60A H -0.145727 -0.473636 -1.213331 0.134 Uiso 1 1 calc GR . . . .
H60B H -0.176679 -0.440426 -1.211083 0.134 Uiso 1 1 calc GR . . . .
H60C H -0.139250 -0.434786 -1.170583 0.134 Uiso 1 1 calc GR . . . .
O1 O -0.1644(2) -0.5536(3) -1.8540(4) 0.0318(17) Uani 1 1 d . . . . .
C53 C -0.1769(5) -0.6079(6) -1.9266(8) 0.056(4) Uani 1 1 d . . . . .
H53A H -0.177038 -0.616336 -1.973112 0.084 Uiso 1 1 calc GR . . . .
H53B H -0.201196 -0.612271 -1.907133 0.084 Uiso 1 1 calc GR . . . .
H53C H -0.158511 -0.622981 -1.901986 0.084 Uiso 1 1 calc GR . . . .
C54 C -0.1676(4) -0.5653(5) -1.9231(6) 0.040(3) Uani 1 1 d . . . . .
H54A H -0.144128 -0.560293 -1.946437 0.048 Uiso 1 1 calc R . . . .
H54B H -0.187054 -0.549713 -1.945059 0.048 Uiso 1 1 calc R . . . .
C55 C -0.1525(4) -0.5132(4) -1.8473(7) 0.040(3) Uani 1 1 d . . . . .
H55A H -0.169075 -0.495813 -1.872840 0.048 Uiso 1 1 calc R . . . .
H55B H -0.127327 -0.510174 -1.865095 0.048 Uiso 1 1 calc R . . . .
C56 C -0.1533(4) -0.5017(4) -1.7731(9) 0.052(4) Uani 1 1 d . . . . .
H56A H -0.142383 -0.475660 -1.767525 0.077 Uiso 1 1 calc GR . . . .
H56B H -0.139134 -0.520809 -1.747326 0.077 Uiso 1 1 calc GR . . . .
H56C H -0.178707 -0.501313 -1.757285 0.077 Uiso 1 1 calc GR . . . .
Cl1 Cl -0.22941(14) -0.41212(16) -1.4801(3) 0.0492(11) Uani 0.75 1 d . . . A 1
Cl2 Cl -0.1764(2) -0.3517(2) -1.4363(4) 0.084(2) Uani 0.75 1 d . . . A 1
C61 C -0.1831(6) -0.4014(8) -1.4553(13) 0.057(6) Uani 0.75 1 d . . . A 1
H61A H -0.176844 -0.417359 -1.415863 0.069 Uiso 0.75 1 calc R . . A 1
H61B H -0.166134 -0.408965 -1.491549 0.069 Uiso 0.75 1 calc R . . A 1
P1 P -0.10722(7) -0.63149(8) -1.41346(14) 0.0251(6) Uani 1 1 d . . . . .
F1 F -0.1340(2) -0.6517(3) -1.4678(4) 0.060(3) Uani 1 1 d . . . . .
F2 F -0.1422(2) -0.6054(2) -1.3883(4) 0.0428(18) Uani 1 1 d . . . . .
F3 F -0.0963(3) -0.5982(3) -1.4676(5) 0.058(3) Uani 1 1 d . . . . .
F4 F -0.0813(3) -0.6109(4) -1.3591(6) 0.070(3) Uani 1 1 d . . . . .
F5 F -0.0729(2) -0.6578(2) -1.4396(4) 0.0434(18) Uani 1 1 d . . . . .
F6 F -0.1187(3) -0.6652(3) -1.3593(5) 0.050(2) Uani 1 1 d . . . . .
O3 O -0.500000 -0.500000 -1.625(3) 0.068(13) Uani 0.25 2 d DS T P B 2
C62 C -0.4879(16) -0.4683(8) -1.676(3) 0.068(13) Uani 0.25 1 d D . . B 2
H62A H -0.471950 -0.482700 -1.706990 0.081 Uiso 0.25 1 d . . . C 2
H62B H -0.510700 -0.462550 -1.700790 0.081 Uiso 0.25 1 d . . . D 2
C63 C -0.4701(19) -0.428(3) -1.669(4) 0.068(13) Uani 0.25 1 d . . . B 2
H63A H -0.458920 -0.426320 -1.625070 0.101 Uiso 0.25 1 d . . . E 2
H63B H -0.487820 -0.408210 -1.676420 0.101 Uiso 0.25 1 d . . . F 2
H63C H -0.450180 -0.426660 -1.702900 0.101 Uiso 0.25 1 d . . . G 2

loop_
_atom_site_aniso_label
_atom_site_aniso_U_11
_atom_site_aniso_U_22
_atom_site_aniso_U_33
_atom_site_aniso_U_23
_atom_site_aniso_U_13
_atom_site_aniso_U_12
Ir1 0.0152(2) 0.0165(2) 0.0165(2) 0.00127(15) 0.00067(14) 0.00027(14)
S1 0.0373(14) 0.0236(12) 0.0219(12) 0.0056(10) 0.0037(10) 0.0090(10)
S2 0.0281(13) 0.0279(13) 0.0223(12) -0.0004(10) -0.0038(10) -0.0066(10)
N1 0.019(4) 0.015(4) 0.022(4) 0.000(3) 0.004(3) 0.001(3)
N2 0.017(4) 0.021(4) 0.023(4) 0.002(3) 0.004(3) -0.002(3)
N3 0.016(4) 0.026(5) 0.021(4) 0.001(3) -0.001(3) 0.000(3)
N4 0.016(4) 0.014(4) 0.020(4) 0.004(3) 0.001(3) 0.001(3)
N5 0.019(4) 0.019(4) 0.020(4) -0.002(3) 0.000(3) -0.001(3)
C1 0.020(5) 0.020(5) 0.034(6) 0.001(4) 0.002(4) 0.004(4)
C2 0.020(5) 0.035(6) 0.049(7) 0.002(5) 0.010(5) 0.000(5)
C3 0.032(6) 0.027(6) 0.054(8) 0.002(5) 0.015(5) -0.009(5)
C4 0.040(7) 0.025(6) 0.034(6) 0.007(5) 0.016(5) -0.001(5)
C5 0.025(5) 0.020(5) 0.025(5) 0.003(4) 0.007(4) 0.003(4)
C6 0.030(6) 0.020(5) 0.021(5) -0.002(4) 0.002(4) 0.003(4)
C7 0.039(6) 0.031(6) 0.015(5) -0.001(4) -0.004(4) 0.007(5)
C8 0.043(7) 0.030(6) 0.034(6) -0.001(5) -0.007(5) 0.018(5)
C9 0.036(7) 0.053(8) 0.040(7) -0.004(6) -0.009(5) 0.023(6)
C10 0.020(5) 0.046(8) 0.050(7) -0.006(6) -0.003(5) 0.008(5)
C11 0.032(6) 0.028(6) 0.030(6) -0.001(5) -0.002(4) 0.004(5)
C12 0.026(5) 0.029(6) 0.022(5) -0.004(4) -0.003(4) 0.007(4)
C13 0.023(5) 0.013(4) 0.019(4) -0.002(3) 0.000(4) 0.004(4)
C14 0.020(5) 0.030(5) 0.018(5) -0.001(4) 0.003(4) 0.001(4)
C15 0.027(5) 0.032(6) 0.027(5) 0.005(5) 0.005(4) -0.003(4)
C16 0.021(5) 0.031(6) 0.034(6) 0.006(5) 0.006(4) -0.004(4)
C17 0.022(5) 0.029(5) 0.027(5) 0.006(4) -0.004(4) -0.003(4)
C18 0.022(4) 0.019(4) 0.019(5) 0.007(4) -0.003(4) 0.000(4)
C19 0.023(5) 0.020(5) 0.021(5) 0.001(4) -0.002(4) -0.004(4)
C20 0.024(5) 0.024(5) 0.024(5) 0.003(4) -0.006(4) 0.000(4)
C21 0.042(6) 0.032(6) 0.018(5) -0.004(5) -0.002(5) -0.006(5)
C22 0.049(7) 0.037(7) 0.019(6) -0.003(5) 0.004(5) -0.004(6)
C23 0.031(5) 0.032(5) 0.021(5) 0.006(5) 0.003(5) 0.004(4)
C24 0.027(5) 0.018(5) 0.023(5) 0.003(4) 0.000(4) 0.005(4)
C25 0.025(5) 0.020(5) 0.015(5) 0.001(4) -0.005(4) 0.005(4)
C26 0.023(5) 0.019(5) 0.016(4) 0.003(4) -0.001(4) 0.007(4)
C27 0.028(5) 0.014(5) 0.024(5) 0.000(4) -0.001(4) -0.004(4)
C28 0.039(7) 0.021(6) 0.032(6) -0.001(5) 0.004(4) 0.002(4)
C29 0.047(7) 0.028(6) 0.021(5) -0.005(4) -0.004(5) -0.002(5)
C30 0.037(6) 0.021(5) 0.026(5) 0.000(4) -0.005(5) -0.001(4)
C31 0.023(5) 0.020(5) 0.021(5) 0.001(4) -0.002(4) 0.001(4)
C32 0.020(4) 0.021(5) 0.013(4) 0.002(4) 0.000(4) -0.003(4)
C33 0.030(5) 0.016(4) 0.018(5) 0.002(3) -0.003(4) -0.002(4)
C34 0.022(5) 0.030(5) 0.031(6) 0.006(4) -0.001(4) -0.003(4)
C35 0.037(7) 0.052(8) 0.021(5) -0.001(5) -0.010(5) -0.009(5)
C36 0.048(7) 0.046(7) 0.017(5) 0.003(5) -0.003(5) -0.007(6)
C37 0.032(6) 0.039(7) 0.022(5) 0.000(5) 0.006(4) -0.010(5)
C38 0.026(5) 0.026(6) 0.024(5) -0.001(4) -0.001(4) -0.003(4)
C39 0.015(5) 0.023(6) 0.020(5) 0.000(4) 0.001(4) -0.002(3)
C40 0.016(4) 0.019(5) 0.021(5) 0.001(4) -0.002(3) 0.001(4)
C41 0.016(4) 0.023(5) 0.026(5) 0.003(4) 0.002(4) 0.000(4)
C42 0.023(5) 0.025(5) 0.031(5) 0.009(4) -0.002(4) -0.003(4)
C43 0.017(5) 0.017(5) 0.038(6) 0.008(4) 0.001(4) 0.001(4)
C44 0.018(5) 0.023(5) 0.032(5) 0.001(4) 0.002(4) 0.001(4)
C45 0.010(4) 0.026(5) 0.027(5) 0.002(4) 0.000(4) 0.000(4)
C46 0.012(4) 0.020(4) 0.028(5) 0.000(4) 0.001(4) 0.002(3)
C47 0.021(5) 0.027(5) 0.030(5) 0.002(4) 0.002(4) 0.001(4)
C48 0.024(5) 0.033(6) 0.033(6) -0.010(5) -0.002(4) 0.003(4)
C49 0.026(5) 0.031(6) 0.019(5) 0.000(4) 0.000(4) 0.004(4)
C50 0.020(5) 0.024(5) 0.021(5) -0.002(4) 0.000(4) 0.006(4)
C51 0.012(4) 0.021(4) 0.019(4) -0.005(4) -0.001(3) -0.001(3)
C52 0.014(4) 0.021(5) 0.023(5) -0.001(4) -0.001(4) -0.001(4)
O2 0.095(12) 0.121(15) 0.073(10) -0.023(10) 0.007(9) -0.006(11)
C57 0.106(13) 0.068(10) 0.093(12) -0.027(9) 0.006(9) -0.004(9)
C58 0.076(14) 0.093(17) 0.088(16) 0.017(14) -0.004(12) -0.006(13)
C59 0.12(2) 0.097(18) 0.060(13) -0.015(10) -0.024(13) -0.003(14)
C60 0.106(13) 0.068(10) 0.093(12) -0.027(9) 0.006(9) -0.004(9)
O1 0.036(4) 0.033(4) 0.027(4) 0.004(3) 0.003(3) 0.004(3)
C53 0.051(9) 0.076(11) 0.041(8) -0.015(8) -0.001(7) 0.003(8)
C54 0.026(6) 0.067(9) 0.027(6) 0.008(6) 0.003(5) 0.014(6)
C55 0.035(7) 0.036(7) 0.050(8) 0.014(6) -0.004(5) -0.002(5)
C56 0.042(8) 0.033(7) 0.080(11) -0.011(7) -0.003(7) -0.002(6)
Cl1 0.043(2) 0.049(3) 0.056(3) 0.001(2) -0.0084(19) -0.010(2)
Cl2 0.086(5) 0.092(5) 0.074(4) -0.033(4) 0.007(3) -0.045(4)
C61 0.028(9) 0.080(16) 0.065(13) -0.001(12) -0.019(9) -0.015(9)
P1 0.0218(12) 0.0255(13) 0.0278(13) 0.0049(11) 0.0010(10) 0.0018(10)
F1 0.040(4) 0.098(8) 0.043(4) -0.016(5) 0.004(4) -0.022(5)
F2 0.033(4) 0.038(4) 0.057(5) 0.011(4) 0.016(3) 0.011(3)
F3 0.049(5) 0.045(5) 0.081(6) 0.036(4) 0.030(4) 0.011(4)
F4 0.043(5) 0.104(9) 0.064(6) -0.035(6) -0.003(4) -0.009(5)
F5 0.038(4) 0.041(4) 0.051(4) 0.006(4) 0.014(3) 0.014(3)
F6 0.062(5) 0.040(4) 0.049(5) 0.020(4) 0.018(4) 0.017(4)
O3 0.032(19) 0.11(4) 0.06(3) 0.000 0.000 -0.016(19)
C62 0.032(19) 0.11(4) 0.06(3) 0.000 0.000 -0.016(19)
C63 0.032(19) 0.11(4) 0.06(3) 0.000 0.000 -0.016(19)

loop_
_atom_type_symbol
_atom_type_description
_atom_type_scat_dispersion_real
_atom_type_scat_dispersion_imag
_atom_type_scat_source
C C 0.0181 0.0091 'International Tables Vol C Tables 4.2.6.8 and 6.1.1.4'
H H 0.0000 0.0000 'International Tables Vol C Tables 4.2.6.8 and 6.1.1.4'
Cl Cl 0.3639 0.7018 'International Tables Vol C Tables 4.2.6.8 and 6.1.1.4'
F F 0.0727 0.0534 'International Tables Vol C Tables 4.2.6.8 and 6.1.1.4'
Ir Ir -4.7710 6.5667 'International Tables Vol C Tables 4.2.6.8 and 6.1.1.4'
N N 0.0311 0.0180 'International Tables Vol C Tables 4.2.6.8 and 6.1.1.4'
O O 0.0492 0.0322 'International Tables Vol C Tables 4.2.6.8 and 6.1.1.4'
P P 0.2955 0.4335 'International Tables Vol C Tables 4.2.6.8 and 6.1.1.4'
S S 0.3331 0.5567 'International Tables Vol C Tables 4.2.6.8 and 6.1.1.4'

loop_
_geom_angle_atom_site_label_1
_geom_angle_atom_site_label_2
_geom_angle_atom_site_label_3
_geom_angle
_geom_angle_site_symmetry_1
_geom_angle_site_symmetry_3
_geom_angle_publ_flag
N1 Ir1 N2 176.7(4) . . ?
N1 Ir1 N3 85.8(3) . . ?
N1 Ir1 N4 95.9(3) . . ?
N2 Ir1 N3 95.5(3) . . ?
N2 Ir1 N4 87.4(3) . . ?
N3 Ir1 N4 76.2(3) . . ?
C13 Ir1 N1 80.3(4) . . ?
C13 Ir1 N2 96.5(4) . . ?
C13 Ir1 N3 96.3(4) . . ?
C13 Ir1 N4 172.0(4) . . ?
C26 Ir1 N1 98.9(4) . . ?
C26 Ir1 N2 79.9(4) . . ?
C26 Ir1 N3 175.2(4) . . ?
C26 Ir1 N4 102.3(3) . . ?
C26 Ir1 C13 85.3(4) . . ?
C7 S1 C6 89.9(5) . . ?
C20 S2 C19 89.3(5) . . ?
C1 N1 Ir1 124.9(7) . . ?
C1 N1 C5 118.9(9) . . ?
C5 N1 Ir1 116.1(7) . . ?
C14 N2 Ir1 125.4(7) . . ?
C14 N2 C18 119.0(9) . . ?
C18 N2 Ir1 115.5(7) . . ?
C27 N3 Ir1 123.5(7) . . ?
C27 N3 C31 119.4(9) . . ?
C31 N3 Ir1 117.0(7) . . ?
C32 N4 Ir1 110.6(6) . . ?
C32 N4 C52 105.9(8) . . ?
C52 N4 Ir1 141.2(7) . . ?
C32 N5 C33 127.2(8) . . ?
C32 N5 C39 107.0(8) . . ?
C39 N5 C33 125.9(9) . . ?
N1 C1 H1 119.1 . . ?
N1 C1 C2 121.8(10) . . ?
C2 C1 H1 119.1 . . ?
C1 C2 H2 120.4 . . ?
C1 C2 C3 119.1(11) . . ?
C3 C2 H2 120.4 . . ?
C2 C3 H3 120.1 . . ?
C4 C3 C2 119.8(11) . . ?
C4 C3 H3 120.1 . . ?
C3 C4 H4 120.5 . . ?
C3 C4 C5 119.0(11) . . ?
C5 C4 H4 120.5 . . ?
N1 C5 C4 121.3(10) . . ?
N1 C5 C6 111.8(10) . . ?
C4 C5 C6 126.9(11) . . ?
C5 C6 S1 125.8(8) . . ?
C13 C6 S1 115.3(8) . . ?
C13 C6 C5 118.9(10) . . ?
C8 C7 S1 125.6(10) . . ?
C8 C7 C12 121.6(12) . . ?
C12 C7 S1 112.8(9) . . ?
C7 C8 H8 120.5 . . ?
C9 C8 C7 119.0(12) . . ?
C9 C8 H8 120.5 . . ?
C8 C9 H9 119.5 . . ?
C8 C9 C10 121.1(11) . . ?
C10 C9 H9 119.5 . . ?
C9 C10 H10 120.3 . . ?
C9 C10 C11 119.5(12) . . ?
C11 C10 H10 120.3 . . ?
C10 C11 H11 119.3 . . ?
C12 C11 C10 121.3(11) . . ?
C12 C11 H11 119.3 . . ?
C7 C12 C13 111.4(10) . . ?
C11 C12 C7 117.5(10) . . ?
C11 C12 C13 131.1(10) . . ?
C6 C13 Ir1 112.8(7) . . ?
C6 C13 C12 110.5(9) . . ?
C12 C13 Ir1 136.7(8) . . ?
N2 C14 H14 118.5 . . ?
N2 C14 C15 122.9(10) . . ?
C15 C14 H14 118.5 . . ?
C14 C15 H15 121.3 . . ?
C14 C15 C16 117.5(10) . . ?
C16 C15 H15 121.3 . . ?
C15 C16 H16 119.8 . . ?
C17 C16 C15 120.3(10) . . ?
C17 C16 H16 119.8 . . ?
C16 C17 H17 120.1 . . ?
C16 C17 C18 119.8(10) . . ?
C18 C17 H17 120.1 . . ?
N2 C18 C17 120.4(10) . . ?
N2 C18 C19 111.9(8) . . ?
C17 C18 C19 127.4(10) . . ?
C18 C19 S2 124.7(8) . . ?
C26 C19 S2 115.9(8) . . ?
C26 C19 C18 119.3(9) . . ?
C21 C20 S2 125.0(9) . . ?
C21 C20 C25 122.1(10) . . ?
C25 C20 S2 112.9(8) . . ?
C20 C21 H21 120.8 . . ?
C22 C21 C20 118.4(11) . . ?
C22 C21 H21 120.8 . . ?
C21 C22 H22 119.7 . . ?
C21 C22 C23 120.6(11) . . ?
C23 C22 H22 119.7 . . ?
C22 C23 H23 119.7 . . ?
C24 C23 C22 120.6(11) . . ?
C24 C23 H23 119.7 . . ?
C23 C24 H24 120.0 . . ?
C23 C24 C25 120.1(10) . . ?
C25 C24 H24 120.0 . . ?
C20 C25 C26 112.2(9) . . ?
C24 C25 C20 118.2(9) . . ?
C24 C25 C26 129.6(10) . . ?
C19 C26 Ir1 113.2(7) . . ?
C19 C26 C25 109.6(9) . . ?
C25 C26 Ir1 137.1(8) . . ?
N3 C27 H27 118.5 . . ?
N3 C27 C28 123.0(10) . . ?
C28 C27 H27 118.5 . . ?
C27 C28 H28 121.1 . . ?
C29 C28 C27 117.9(11) . . ?
C29 C28 H28 121.1 . . ?
C28 C29 H29 120.0 . . ?
C28 C29 C30 120.1(11) . . ?
C30 C29 H29 120.0 . . ?
C29 C30 H30 120.6 . . ?
C31 C30 C29 118.7(10) . . ?
C31 C30 H30 120.6 . . ?
N3 C31 C30 120.9(10) . . ?
N3 C31 C32 112.5(10) . . ?
C30 C31 C32 126.5(10) . . ?
N4 C32 N5 111.2(9) . . ?
N4 C32 C31 120.3(9) . . ?
N5 C32 C31 128.5(9) . . ?
C34 C33 N5 118.9(10) . . ?
C38 C33 N5 118.2(9) . . ?
C38 C33 C34 122.8(10) . . ?
C33 C34 H34 121.1 . . ?
C33 C34 C35 117.9(11) . . ?
C35 C34 H34 121.1 . . ?
C34 C35 H35 119.8 . . ?
C36 C35 C34 120.5(11) . . ?
C36 C35 H35 119.8 . . ?
C35 C36 H36 119.7 . . ?
C35 C36 C37 120.7(11) . . ?
C37 C36 H36 119.7 . . ?
C36 C37 H37 120.3 . . ?
C36 C37 C38 119.4(11) . . ?
C38 C37 H37 120.3 . . ?
C33 C38 C37 118.7(11) . . ?
C33 C38 H38 120.7 . . ?
C37 C38 H38 120.7 . . ?
N5 C39 C40 130.4(10) . . ?
C52 C39 N5 105.3(9) . . ?
C52 C39 C40 124.1(10) . . ?
C39 C40 C45 115.8(9) . . ?
C41 C40 C39 125.2(10) . . ?
C41 C40 C45 119.0(9) . . ?
C40 C41 H41 119.3 . . ?
C42 C41 C40 121.4(10) . . ?
C42 C41 H41 119.3 . . ?
C41 C42 H42 120.2 . . ?
C41 C42 C43 119.7(10) . . ?
C43 C42 H42 120.2 . . ?
C42 C43 H43 120.1 . . ?
C44 C43 C42 119.9(10) . . ?
C44 C43 H43 120.1 . . ?
C43 C44 H44 118.6 . . ?
C43 C44 C45 122.8(10) . . ?
C45 C44 H44 118.6 . . ?
C40 C45 C46 120.9(9) . . ?
C44 C45 C40 117.3(10) . . ?
C44 C45 C46 121.8(10) . . ?
C47 C46 C45 122.2(9) . . ?
C47 C46 C51 117.4(10) . . ?
C51 C46 C45 120.4(10) . . ?
C46 C47 H47 119.2 . . ?
C48 C47 C46 121.6(11) . . ?
C48 C47 H47 119.2 . . ?
C47 C48 H48 119.9 . . ?
C47 C48 C49 120.1(11) . . ?
C49 C48 H48 119.9 . . ?
C48 C49 H49 120.2 . . ?
C50 C49 C48 119.5(10) . . ?
C50 C49 H49 120.2 . . ?
C49 C50 H50 119.5 . . ?
C49 C50 C51 121.1(10) . . ?
C51 C50 H50 119.5 . . ?
C46 C51 C52 117.7(10) . . ?
C50 C51 C46 120.0(10) . . ?
C50 C51 C52 122.2(9) . . ?
N4 C52 C39 110.5(9) . . ?
N4 C52 C51 129.0(9) . . ?
C39 C52 C51 120.3(9) . . ?
C58 O2 C59 115(2) . . ?
H57A C57 H57B 109.5 . . ?
H57A C57 H57C 109.5 . . ?
H57B C57 H57C 109.5 . . ?
C58 C57 H57A 109.5 . . ?
C58 C57 H57B 109.5 . . ?
C58 C57 H57C 109.5 . . ?
O2 C58 C57 108(2) . . ?
O2 C58 H58A 110.1 . . ?
O2 C58 H58B 110.1 . . ?
C57 C58 H58A 110.1 . . ?
C57 C58 H58B 110.1 . . ?
H58A C58 H58B 108.4 . . ?
O2 C59 H59A 109.8 . . ?
O2 C59 H59B 109.8 . . ?
H59A C59 H59B 108.3 . . ?
C60 C59 O2 109(2) . . ?
C60 C59 H59A 109.8 . . ?
C60 C59 H59B 109.8 . . ?
C59 C60 H60A 109.5 . . ?
C59 C60 H60B 109.5 . . ?
C59 C60 H60C 109.5 . . ?
H60A C60 H60B 109.5 . . ?
H60A C60 H60C 109.5 . . ?
H60B C60 H60C 109.5 . . ?
C54 O1 C55 112.0(10) . . ?
H53A C53 H53B 109.5 . . ?
H53A C53 H53C 109.5 . . ?
H53B C53 H53C 109.5 . . ?
C54 C53 H53A 109.5 . . ?
C54 C53 H53B 109.5 . . ?
C54 C53 H53C 109.5 . . ?
O1 C54 C53 109.4(11) . . ?
O1 C54 H54A 109.8 . . ?
O1 C54 H54B 109.8 . . ?
C53 C54 H54A 109.8 . . ?
C53 C54 H54B 109.8 . . ?
H54A C54 H54B 108.3 . . ?
O1 C55 H55A 109.9 . . ?
O1 C55 H55B 109.9 . . ?
O1 C55 C56 109.0(11) . . ?
H55A C55 H55B 108.3 . . ?
C56 C55 H55A 109.9 . . ?
C56 C55 H55B 109.9 . . ?
C55 C56 H56A 109.5 . . ?
C55 C56 H56B 109.5 . . ?
C55 C56 H56C 109.5 . . ?
H56A C56 H56B 109.5 . . ?
H56A C56 H56C 109.5 . . ?
H56B C56 H56C 109.5 . . ?
Cl1 C61 H61A 109.0 . . ?
Cl1 C61 H61B 109.0 . . ?
Cl2 C61 Cl1 112.8(14) . . ?
Cl2 C61 H61A 109.0 . . ?
Cl2 C61 H61B 109.0 . . ?
H61A C61 H61B 107.8 . . ?
F1 P1 F2 88.5(5) . . ?
F1 P1 F3 89.5(6) . . ?
F1 P1 F5 90.4(5) . . ?
F1 P1 F6 89.8(6) . . ?
F2 P1 F6 88.7(4) . . ?
F3 P1 F2 91.0(4) . . ?
F3 P1 F5 89.0(4) . . ?
F3 P1 F6 179.3(6) . . ?
F4 P1 F1 178.9(6) . . ?
F4 P1 F2 90.3(5) . . ?
F4 P1 F3 90.4(7) . . ?
F4 P1 F5 90.7(5) . . ?
F4 P1 F6 90.2(6) . . ?
F5 P1 F2 178.9(5) . . ?
F5 P1 F6 91.3(4) . . ?
C62 O3 C62 97(3) 2_445 . ?
O3 C62 H62A 103.5 . . ?
O3 C62 H62B 103.3 . . ?
H62A C62 H62B 106.7 . . ?
C63 C62 O3 133(5) . . ?
C63 C62 H62A 105.2 . . ?
C63 C62 H62B 103.2 . . ?
C62 C63 H63A 109.1 . . ?
C62 C63 H63B 110.0 . . ?
C62 C63 H63C 106.9 . . ?
H63A C63 H63B 112.2 . . ?
H63A C63 H63C 108.3 . . ?
H63B C63 H63C 110.3 . . ?

loop_
_geom_bond_atom_site_label_1
_geom_bond_atom_site_label_2
_geom_bond_distance
_geom_bond_site_symmetry_2
_geom_bond_publ_flag
Ir1 N1 2.043(8) . ?
Ir1 N2 2.069(8) . ?
Ir1 N3 2.147(9) . ?
Ir1 N4 2.199(8) . ?
Ir1 C13 2.014(10) . ?
Ir1 C26 2.014(10) . ?
S1 C6 1.746(12) . ?
S1 C7 1.740(13) . ?
S2 C19 1.756(10) . ?
S2 C20 1.728(11) . ?
N1 C1 1.354(13) . ?
N1 C5 1.365(13) . ?
N2 C14 1.333(13) . ?
N2 C18 1.367(13) . ?
N3 C27 1.320(13) . ?
N3 C31 1.363(14) . ?
N4 C32 1.348(13) . ?
N4 C52 1.362(13) . ?
N5 C32 1.356(13) . ?
N5 C33 1.448(12) . ?
N5 C39 1.403(13) . ?
C1 H1 0.9300 . ?
C1 C2 1.386(16) . ?
C2 H2 0.9300 . ?
C2 C3 1.388(19) . ?
C3 H3 0.9300 . ?
C3 C4 1.377(19) . ?
C4 H4 0.9300 . ?
C4 C5 1.397(16) . ?
C5 C6 1.445(16) . ?
C6 C13 1.374(15) . ?
C7 C8 1.382(17) . ?
C7 C12 1.424(16) . ?
C8 H8 0.9300 . ?
C8 C9 1.38(2) . ?
C9 H9 0.9300 . ?
C9 C10 1.39(2) . ?
C10 H10 0.9300 . ?
C10 C11 1.391(17) . ?
C11 H11 0.9300 . ?
C11 C12 1.382(17) . ?
C12 C13 1.462(14) . ?
C14 H14 0.9300 . ?
C14 C15 1.390(15) . ?
C15 H15 0.9300 . ?
C15 C16 1.402(17) . ?
C16 H16 0.9300 . ?
C16 C17 1.346(16) . ?
C17 H17 0.9300 . ?
C17 C18 1.403(14) . ?
C18 C19 1.440(14) . ?
C19 C26 1.367(15) . ?
C20 C21 1.396(16) . ?
C20 C25 1.422(15) . ?
C21 H21 0.9300 . ?
C21 C22 1.395(18) . ?
C22 H22 0.9300 . ?
C22 C23 1.414(18) . ?
C23 H23 0.9300 . ?
C23 C24 1.388(17) . ?
C24 H24 0.9300 . ?
C24 C25 1.412(15) . ?
C25 C26 1.451(14) . ?
C27 H27 0.9300 . ?
C27 C28 1.381(17) . ?
C28 H28 0.9300 . ?
C28 C29 1.380(18) . ?
C29 H29 0.9300 . ?
C29 C30 1.386(16) . ?
C30 H30 0.9300 . ?
C30 C31 1.382(16) . ?
C31 C32 1.471(15) . ?
C33 C34 1.380(15) . ?
C33 C38 1.380(16) . ?
C34 H34 0.9300 . ?
C34 C35 1.396(16) . ?
C35 H35 0.9300 . ?
C35 C36 1.385(19) . ?
C36 H36 0.9300 . ?
C36 C37 1.387(19) . ?
C37 H37 0.9300 . ?
C37 C38 1.401(17) . ?
C38 H38 0.9300 . ?
C39 C40 1.426(14) . ?
C39 C52 1.381(15) . ?
C40 C41 1.417(14) . ?
C40 C45 1.434(15) . ?
C41 H41 0.9300 . ?
C41 C42 1.384(15) . ?
C42 H42 0.9300 . ?
C42 C43 1.391(17) . ?
C43 H43 0.9300 . ?
C43 C44 1.381(16) . ?
C44 H44 0.9300 . ?
C44 C45 1.401(15) . ?
C45 C46 1.459(15) . ?
C46 C47 1.403(16) . ?
C46 C51 1.424(13) . ?
C47 H47 0.9300 . ?
C47 C48 1.383(17) . ?
C48 H48 0.9300 . ?
C48 C49 1.399(17) . ?
C49 H49 0.9300 . ?
C49 C50 1.375(16) . ?
C50 H50 0.9300 . ?
C50 C51 1.398(16) . ?
C51 C52 1.436(14) . ?
O2 C58 1.38(3) . ?
O2 C59 1.47(3) . ?
C57 H57A 0.9600 . ?
C57 H57B 0.9600 . ?
C57 H57C 0.9600 . ?
C57 C58 1.49(4) . ?
C58 H58A 0.9700 . ?
C58 H58B 0.9700 . ?
C59 H59A 0.9700 . ?
C59 H59B 0.9700 . ?
C59 C60 1.40(4) . ?
C60 H60A 0.9600 . ?
C60 H60B 0.9600 . ?
C60 H60C 0.9600 . ?
O1 C54 1.423(16) . ?
O1 C55 1.423(16) . ?
C53 H53A 0.9600 . ?
C53 H53B 0.9600 . ?
C53 H53C 0.9600 . ?
C53 C54 1.47(2) . ?
C54 H54A 0.9700 . ?
C54 H54B 0.9700 . ?
C55 H55A 0.9700 . ?
C55 H55B 0.9700 . ?
C55 C56 1.52(2) . ?
C56 H56A 0.9600 . ?
C56 H56B 0.9600 . ?
C56 H56C 0.9600 . ?
Cl1 C61 1.761(18) . ?
Cl2 C61 1.72(3) . ?
C61 H61A 0.9700 . ?
C61 H61B 0.9700 . ?
P1 F1 1.588(9) . ?
P1 F2 1.602(7) . ?
P1 F3 1.593(8) . ?
P1 F4 1.574(10) . ?
P1 F5 1.596(7) . ?
P1 F6 1.607(8) . ?
O3 C62 1.53(3) 2_445 ?
O3 C62 1.53(3) . ?
C62 H62A 0.9595 . ?
C62 H62B 0.9641 . ?
C62 C63 1.49(8) . ?
C63 H63A 0.9569 . ?
C63 H63B 0.9323 . ?
C63 H63C 0.9778 . ?

loop_
_geom_torsion_atom_site_label_1
_geom_torsion_atom_site_label_2
_geom_torsion_atom_site_label_3
_geom_torsion_atom_site_label_4
_geom_torsion
_geom_torsion_site_symmetry_1
_geom_torsion_site_symmetry_2
_geom_torsion_site_symmetry_3
_geom_torsion_site_symmetry_4
_geom_torsion_publ_flag
Ir1 N1 C1 C2 -178.9(9) . . . . ?
Ir1 N1 C5 C4 178.2(9) . . . . ?
Ir1 N1 C5 C6 -3.3(12) . . . . ?
Ir1 N2 C14 C15 172.5(8) . . . . ?
Ir1 N2 C18 C17 -173.5(7) . . . . ?
Ir1 N2 C18 C19 1.1(11) . . . . ?
Ir1 N3 C27 C28 -179.7(9) . . . . ?
Ir1 N3 C31 C30 -179.2(8) . . . . ?
Ir1 N3 C31 C32 4.5(11) . . . . ?
Ir1 N4 C32 N5 163.4(6) . . . . ?
Ir1 N4 C32 C31 -20.0(11) . . . . ?
Ir1 N4 C52 C39 -156.1(8) . . . . ?
Ir1 N4 C52 C51 28.3(17) . . . . ?
S1 C6 C13 Ir1 -179.0(5) . . . . ?
S1 C6 C13 C12 2.3(12) . . . . ?
S1 C7 C8 C9 179.9(10) . . . . ?
S1 C7 C12 C11 178.4(8) . . . . ?
S1 C7 C12 C13 -1.2(12) . . . . ?
S2 C19 C26 Ir1 -178.6(5) . . . . ?
S2 C19 C26 C25 2.1(11) . . . . ?
S2 C20 C21 C22 -179.0(10) . . . . ?
S2 C20 C25 C24 -178.6(7) . . . . ?
S2 C20 C25 C26 2.0(11) . . . . ?
N1 C1 C2 C3 0.4(19) . . . . ?
N1 C5 C6 S1 -178.2(8) . . . . ?
N1 C5 C6 C13 1.1(14) . . . . ?
N2 C14 C15 C16 1.7(17) . . . . ?
N2 C18 C19 S2 179.9(7) . . . . ?
N2 C18 C19 C26 -4.0(13) . . . . ?
N3 C27 C28 C29 -0.3(18) . . . . ?
N3 C31 C32 N4 11.1(14) . . . . ?
N3 C31 C32 N5 -173.0(10) . . . . ?
N5 C33 C34 C35 -176.9(11) . . . . ?
N5 C33 C38 C37 178.0(10) . . . . ?
N5 C39 C40 C41 1.9(17) . . . . ?
N5 C39 C40 C45 179.1(10) . . . . ?
N5 C39 C52 N4 -2.6(11) . . . . ?
N5 C39 C52 C51 173.4(8) . . . . ?
C1 N1 C5 C4 0.6(16) . . . . ?
C1 N1 C5 C6 179.0(9) . . . . ?
C1 C2 C3 C4 2(2) . . . . ?
C2 C3 C4 C5 -2(2) . . . . ?
C3 C4 C5 N1 1.3(19) . . . . ?
C3 C4 C5 C6 -176.8(12) . . . . ?
C4 C5 C6 S1 0.2(18) . . . . ?
C4 C5 C6 C13 179.4(12) . . . . ?
C5 N1 C1 C2 -1.4(17) . . . . ?
C5 C6 C13 Ir1 1.6(13) . . . . ?
C5 C6 C13 C12 -177.0(10) . . . . ?
C6 S1 C7 C8 -178.2(11) . . . . ?
C6 S1 C7 C12 2.1(9) . . . . ?
C7 S1 C6 C5 176.7(10) . . . . ?
C7 S1 C6 C13 -2.6(9) . . . . ?
C7 C8 C9 C10 2(2) . . . . ?
C7 C12 C13 Ir1 -178.9(8) . . . . ?
C7 C12 C13 C6 -0.7(13) . . . . ?
C8 C7 C12 C11 -1.3(16) . . . . ?
C8 C7 C12 C13 179.1(10) . . . . ?
C8 C9 C10 C11 -2(2) . . . . ?
C9 C10 C11 C12 0(2) . . . . ?
C10 C11 C12 C7 1.6(17) . . . . ?
C10 C11 C12 C13 -178.9(12) . . . . ?
C11 C12 C13 Ir1 1.6(19) . . . . ?
C11 C12 C13 C6 179.8(12) . . . . ?
C12 C7 C8 C9 -0.4(18) . . . . ?
C14 N2 C18 C17 3.1(14) . . . . ?
C14 N2 C18 C19 177.6(9) . . . . ?
C14 C15 C16 C17 0.8(17) . . . . ?
C15 C16 C17 C18 -1.3(17) . . . . ?
C16 C17 C18 N2 -0.6(15) . . . . ?
C16 C17 C18 C19 -174.2(10) . . . . ?
C17 C18 C19 S2 -6.1(15) . . . . ?
C17 C18 C19 C26 170.0(10) . . . . ?
C18 N2 C14 C15 -3.6(16) . . . . ?
C18 C19 C26 Ir1 5.0(12) . . . . ?
C18 C19 C26 C25 -174.4(9) . . . . ?
C19 S2 C20 C21 179.7(10) . . . . ?
C19 S2 C20 C25 -0.7(8) . . . . ?
C20 S2 C19 C18 175.4(9) . . . . ?
C20 S2 C19 C26 -0.8(9) . . . . ?
C20 C21 C22 C23 -3.0(19) . . . . ?
C20 C25 C26 Ir1 178.3(8) . . . . ?
C20 C25 C26 C19 -2.5(12) . . . . ?
C21 C20 C25 C24 1.0(15) . . . . ?
C21 C20 C25 C26 -178.4(10) . . . . ?
C21 C22 C23 C24 2.0(19) . . . . ?
C22 C23 C24 C25 0.6(16) . . . . ?
C23 C24 C25 C20 -2.1(14) . . . . ?
C23 C24 C25 C26 177.2(10) . . . . ?
C24 C25 C26 Ir1 -1.0(17) . . . . ?
C24 C25 C26 C19 178.1(10) . . . . ?
C25 C20 C21 C22 1.5(17) . . . . ?
C27 N3 C31 C30 3.5(16) . . . . ?
C27 N3 C31 C32 -172.7(9) . . . . ?
C27 C28 C29 C30 2.4(19) . . . . ?
C28 C29 C30 C31 -1.5(19) . . . . ?
C29 C30 C31 N3 -1.5(18) . . . . ?
C29 C30 C31 C32 174.2(11) . . . . ?
C30 C31 C32 N4 -164.9(11) . . . . ?
C30 C31 C32 N5 11.0(18) . . . . ?
C31 N3 C27 C28 -2.6(17) . . . . ?
C32 N4 C52 C39 3.6(11) . . . . ?
C32 N4 C52 C51 -172.0(10) . . . . ?
C32 N5 C33 C34 -105.1(12) . . . . ?
C32 N5 C33 C38 75.7(13) . . . . ?
C32 N5 C39 C40 -174.7(10) . . . . ?
C32 N5 C39 C52 0.6(11) . . . . ?
C33 N5 C32 N4 -178.7(9) . . . . ?
C33 N5 C32 C31 5.0(17) . . . . ?
C33 N5 C39 C40 5.5(17) . . . . ?
C33 N5 C39 C52 -179.1(9) . . . . ?
C33 C34 C35 C36 -1.1(19) . . . . ?
C34 C33 C38 C37 -1.2(17) . . . . ?
C34 C35 C36 C37 -1(2) . . . . ?
C35 C36 C37 C38 2(2) . . . . ?
C36 C37 C38 C33 -1.3(19) . . . . ?
C38 C33 C34 C35 2.3(17) . . . . ?
C39 N5 C32 N4 1.6(11) . . . . ?
C39 N5 C32 C31 -174.7(10) . . . . ?
C39 N5 C33 C34 74.6(13) . . . . ?
C39 N5 C33 C38 -104.7(12) . . . . ?
C39 C40 C41 C42 177.2(10) . . . . ?
C39 C40 C45 C44 -177.8(9) . . . . ?
C39 C40 C45 C46 2.9(13) . . . . ?
C40 C39 C52 N4 173.1(9) . . . . ?
C40 C39 C52 C51 -10.8(15) . . . . ?
C40 C41 C42 C43 -0.2(15) . . . . ?
C40 C45 C46 C47 174.5(9) . . . . ?
C40 C45 C46 C51 -4.0(13) . . . . ?
C41 C40 C45 C44 -0.4(13) . . . . ?
C41 C40 C45 C46 -179.7(9) . . . . ?
C41 C42 C43 C44 0.8(15) . . . . ?
C42 C43 C44 C45 -1.2(15) . . . . ?
C43 C44 C45 C40 1.0(14) . . . . ?
C43 C44 C45 C46 -179.7(9) . . . . ?
C44 C45 C46 C47 -4.7(14) . . . . ?
C44 C45 C46 C51 176.7(9) . . . . ?
C45 C40 C41 C42 0.0(15) . . . . ?
C45 C46 C47 C48 -176.7(10) . . . . ?
C45 C46 C51 C50 174.3(9) . . . . ?
C45 C46 C51 C52 -2.0(12) . . . . ?
C46 C47 C48 C49 0.8(16) . . . . ?
C46 C51 C52 N4 -175.6(9) . . . . ?
C46 C51 C52 C39 9.2(13) . . . . ?
C47 C46 C51 C50 -4.3(13) . . . . ?
C47 C46 C51 C52 179.4(8) . . . . ?
C47 C48 C49 C50 -1.0(17) . . . . ?
C48 C49 C50 C51 -1.5(16) . . . . ?
C49 C50 C51 C46 4.2(15) . . . . ?
C49 C50 C51 C52 -179.6(10) . . . . ?
C50 C51 C52 N4 8.2(16) . . . . ?
C50 C51 C52 C39 -167.0(9) . . . . ?
C51 C46 C47 C48 1.9(14) . . . . ?
C52 N4 C32 N5 -3.2(11) . . . . ?
C52 N4 C32 C31 173.4(9) . . . . ?
C52 C39 C40 C41 -172.7(10) . . . . ?
C52 C39 C40 C45 4.5(14) . . . . ?
C58 O2 C59 C60 -71(3) . . . . ?
C59 O2 C58 C57 -169(2) . . . . ?
C54 O1 C55 C56 174.7(11) . . . . ?
C55 O1 C54 C53 175.4(11) . . . . ?
C62 O3 C62 C63 -176(9) 2_445 . . . ?

loop_
_twin_individual_id
_twin_individual_mass_fraction_refined
1 1.035(12)
2 -0.035(12)
